data_4323566
loop_
_publ_author_name
'Daniel D. LeCloux'

_publ_section_title
;
 Synthesis and Characterization of a Novel Class of Dicopper(I)
 Bis(carboxylate)-Bridged Complexes
;
_journal_name_full 'Inorganic Chemistry'
_journal_page_first 4035
_journal_page_last 4046
_journal_paper_doi 10.1021/ic970302a
_journal_volume 36
_journal_year 1997
_chemical_formula_sum 'C62 H64 N2 O8'
_chemical_formula_weight 965.15
_chemical_name_systematic
; 
 ? 
;
_space_group_IT_number 14
_symmetry_cell_setting monoclinic
_symmetry_space_group_name_Hall '-P 2ybc'
_symmetry_space_group_name_H-M 'P 1 21/c 1'
_atom_sites_solution_hydrogens geom
_atom_sites_solution_primary direct
_atom_sites_solution_secondary difmap
_audit_creation_method SHELXL
_cell_angle_alpha 90.00
_cell_angle_beta 108.4970(10)
_cell_angle_gamma 90.00
_cell_formula_units_Z 4
_cell_length_a 11.91550(10)
_cell_length_b 28.7491(4)
_cell_length_c 17.2033(2)
_cell_measurement_temperature 188(2)
_cell_volume 5588.72(12)
_computing_structure_refinement 'SHELXL-93 (Sheldrick, 1993)'
_computing_structure_solution 'SHELXS-86 (Sheldrick, 1990)'
_diffrn_ambient_temperature 188(2)
_diffrn_radiation_monochromator graphite
_diffrn_radiation_source 'fine-focus sealed tube'
_diffrn_radiation_type MoK\a
_diffrn_radiation_wavelength 0.71073
_diffrn_reflns_av_R_equivalents 0.0269
_diffrn_reflns_av_sigmaI/netI 0.0386
_diffrn_reflns_limit_h_max 15
_diffrn_reflns_limit_h_min -14
_diffrn_reflns_limit_k_max 38
_diffrn_reflns_limit_k_min -35
_diffrn_reflns_limit_l_max 20
_diffrn_reflns_limit_l_min -22
_diffrn_reflns_number 33729
_diffrn_reflns_theta_max 28.28
_diffrn_reflns_theta_min 1.42
_exptl_absorpt_coefficient_mu 0.075
_exptl_absorpt_correction_type emperical
_exptl_crystal_colour colorless
_exptl_crystal_density_diffrn 1.147
_exptl_crystal_density_meas 1.147
_exptl_crystal_description block
_exptl_crystal_F_000 2056
_exptl_crystal_size_max 0.56
_exptl_crystal_size_mid 0.48
_exptl_crystal_size_min 0.32
_refine_diff_density_max 0.302
_refine_diff_density_min -0.227
_refine_diff_density_rms 0.047
_refine_ls_extinction_method none
_refine_ls_goodness_of_fit_all 1.025
_refine_ls_goodness_of_fit_obs 1.083
_refine_ls_matrix_type full
_refine_ls_number_parameters 959
_refine_ls_number_reflns 12737
_refine_ls_number_restraints 0
_refine_ls_restrained_S_all 1.039
_refine_ls_restrained_S_obs 1.083
_refine_ls_R_factor_all 0.0783
_refine_ls_R_factor_obs 0.0515
_refine_ls_shift/esd_max -0.123
_refine_ls_shift/esd_mean 0.008
_refine_ls_structure_factor_coef Fsqd
_refine_ls_weighting_details 'w=1/[\s^2^(Fo^2^)+(0.0553P)^2^+2.0323P] where P=(Fo^2^+2Fc^2^)/3'
_refine_ls_weighting_scheme calc
_refine_ls_wR_factor_all 0.1270
_refine_ls_wR_factor_obs 0.1126
_reflns_number_observed 9442
_reflns_number_total 12738
_reflns_observed_criterion >2sigma(I)
_cod_data_source_file ic970302a_1.cif
_cod_data_source_block '[H2BXDK]'
_cod_depositor_comments
;
The following automatic conversions were performed:

'_refine_ls_weighting_scheme' value 'calc
w=1/[\s^2^(Fo^2^)+(0.0553P)^2^+2.0323P] where P=(Fo^2^+2Fc^2^)/3' was
changed to 'calc'. New tag '_refine_ls_weighting_details' was
created. The value of the new tag was set to
'w=1/[\s^2^(Fo^2^)+(0.0553P)^2^+2.0323P] where P=(Fo^2^+2Fc^2^)/3'.

Automatic conversion script
Id: cif_fix_values 3143 2015-03-26 13:38:13Z robertas 
;
_cod_original_cell_volume 5588.72(11)
_cod_database_code 4323566

loop_
_symmetry_equiv_pos_as_xyz
'x, y, z'
'-x, y+1/2, -z+1/2'
'-x, -y, -z'
'x, -y-1/2, z-1/2'

loop_
_atom_site_aniso_label
_atom_site_aniso_U_11
_atom_site_aniso_U_22
_atom_site_aniso_U_33
_atom_site_aniso_U_23
_atom_site_aniso_U_13
_atom_site_aniso_U_12
O101 0.0490(8) 0.0233(6) 0.0327(7) -0.0009(5) 0.0185(6) -0.0005(5)
O102 0.0406(7) 0.0259(6) 0.0330(6) 0.0044(5) 0.0179(5) 0.0028(5)
O201 0.0403(7) 0.0258(6) 0.0286(6) 0.0008(5) 0.0168(5) 0.0005(5)
O202 0.0330(6) 0.0218(6) 0.0295(6) -0.0009(5) 0.0132(5) 0.0013(5)
O103 0.0431(7) 0.0301(6) 0.0358(7) 0.0009(5) 0.0192(6) 0.0093(5)
O104 0.0400(7) 0.0298(6) 0.0278(6) 0.0030(5) 0.0160(5) 0.0048(5)
O203 0.0383(7) 0.0264(6) 0.0303(6) -0.0047(5) 0.0156(5) -0.0034(5)
O204 0.0346(6) 0.0324(6) 0.0339(6) -0.0001(5) 0.0202(5) -0.0002(5)
N101 0.0214(6) 0.0209(6) 0.0234(6) 0.0022(5) 0.0056(5) 0.0016(5)
N201 0.0222(6) 0.0211(6) 0.0239(7) 0.0018(5) 0.0085(5) -0.0006(5)
C101 0.0222(7) 0.0257(8) 0.0243(8) -0.0004(6) 0.0042(6) -0.0019(6)
C102 0.0226(7) 0.0247(8) 0.0251(8) -0.0005(6) 0.0091(6) -0.0012(6)
C103 0.0215(7) 0.0210(8) 0.0239(8) -0.0015(6) 0.0060(6) -0.0005(6)
C104 0.0254(8) 0.0395(10) 0.0302(9) 0.0062(8) 0.0035(7) -0.0041(7)
C105 0.0281(8) 0.0229(8) 0.0325(9) 0.0005(7) 0.0094(7) 0.0034(7)
C106 0.0318(9) 0.0335(9) 0.0252(8) -0.0011(7) 0.0119(7) -0.0019(7)
C107 0.0238(8) 0.0262(8) 0.0240(8) 0.0033(6) 0.0049(6) -0.0009(6)
C108 0.0239(8) 0.0240(8) 0.0283(8) 0.0052(7) 0.0077(7) 0.0031(6)
C109 0.0234(7) 0.0208(8) 0.0257(8) 0.0021(6) 0.0079(6) 0.0018(6)
C110 0.0259(8) 0.0221(8) 0.0251(8) 0.0024(6) 0.0080(7) 0.0003(6)
C111 0.0251(8) 0.0245(8) 0.0230(8) 0.0018(6) 0.0085(6) -0.0008(6)
C112 0.0290(8) 0.0284(9) 0.0227(8) 0.0020(7) 0.0062(7) -0.0012(7)
C113 0.0208(8) 0.0456(11) 0.0313(9) 0.0100(8) 0.0019(7) -0.0041(7)
C114 0.0250(9) 0.0552(13) 0.0452(12) 0.0181(10) 0.0095(8) 0.0095(8)
C115 0.0341(11) 0.0575(15) 0.070(2) 0.0277(12) 0.0163(11) 0.0126(10)
C116 0.0316(10) 0.071(2) 0.0608(15) 0.0374(13) 0.0087(10) 0.0025(10)
C117 0.0421(12) 0.082(2) 0.0317(11) 0.0169(11) 0.0083(9) -0.0112(11)
C118 0.0358(10) 0.0607(14) 0.0337(10) 0.0067(9) 0.0061(8) -0.0065(9)
C119 0.0299(8) 0.0206(8) 0.0302(8) -0.0012(6) 0.0107(7) 0.0049(6)
C120 0.0381(10) 0.0284(9) 0.0331(9) 0.0017(7) 0.0134(8) 0.0022(7)
C121 0.0476(11) 0.0369(10) 0.0287(10) 0.0021(8) 0.0085(8) 0.0027(8)
C122 0.0390(10) 0.0381(11) 0.0360(10) -0.0046(8) 0.0028(8) -0.0020(8)
C123 0.0376(10) 0.0353(10) 0.0413(10) -0.0024(8) 0.0144(8) -0.0067(8)
C124 0.0383(10) 0.0295(9) 0.0302(9) 0.0001(7) 0.0124(8) -0.0002(7)
C125 0.0307(9) 0.0384(10) 0.0258(8) 0.0012(7) 0.0145(7) -0.0009(7)
C126 0.0343(11) 0.0545(14) 0.0666(15) 0.0106(11) 0.0201(10) 0.0059(9)
C127 0.0344(12) 0.101(2) 0.069(2) 0.018(2) 0.0131(12) 0.0079(14)
C128 0.0359(13) 0.128(3) 0.0476(14) -0.021(2) 0.0119(11) -0.021(2)
C129 0.060(2) 0.076(2) 0.074(2) -0.0339(14) 0.0383(14) -0.0330(14)
C130 0.0448(12) 0.0441(12) 0.0567(13) -0.0067(10) 0.0278(10) -0.0074(10)
C201 0.0177(7) 0.0241(8) 0.0230(8) -0.0015(6) 0.0053(6) 0.0015(6)
C202 0.0212(7) 0.0239(8) 0.0220(7) 0.0034(6) 0.0071(6) 0.0047(6)
C203 0.0239(7) 0.0243(8) 0.0212(7) 0.0013(6) 0.0073(6) 0.0024(6)
C204 0.0221(8) 0.0242(8) 0.0314(9) -0.0048(7) 0.0055(7) -0.0020(6)
C205 0.0344(9) 0.0296(9) 0.0251(8) 0.0008(7) 0.0146(7) -0.0033(7)
C206 0.0308(9) 0.0234(8) 0.0303(9) -0.0007(7) 0.0129(7) 0.0055(7)
C207 0.0197(7) 0.0213(7) 0.0244(8) -0.0013(6) 0.0084(6) 0.0004(6)
C208 0.0235(8) 0.0246(8) 0.0264(8) 0.0007(6) 0.0115(6) 0.0000(6)
C209 0.0259(8) 0.0230(8) 0.0225(8) 0.0006(6) 0.0106(6) -0.0001(6)
C210 0.0259(8) 0.0218(8) 0.0239(8) 0.0028(6) 0.0084(7) 0.0014(6)
C211 0.0250(8) 0.0211(8) 0.0237(8) 0.0000(6) 0.0105(6) 0.0028(6)
C212 0.0261(8) 0.0218(8) 0.0237(8) -0.0007(6) 0.0093(6) 0.0016(6)
C213 0.0201(7) 0.0283(8) 0.0317(9) -0.0098(7) 0.0034(6) -0.0026(6)
C214 0.0323(9) 0.0374(10) 0.0329(10) -0.0046(8) -0.0013(8) 0.0044(8)
C215 0.0438(12) 0.0414(12) 0.0467(12) -0.0095(10) -0.0106(10) 0.0138(9)
C216 0.0287(10) 0.063(2) 0.074(2) -0.0342(14) -0.0042(11) 0.0145(10)
C217 0.0295(10) 0.070(2) 0.071(2) -0.0342(14) 0.0247(11) -0.0101(10)
C218 0.0303(9) 0.0440(11) 0.0458(11) -0.0095(9) 0.0138(8) -0.0051(8)
C219 0.0387(9) 0.0347(9) 0.0209(8) 0.0007(7) 0.0135(7) -0.0035(7)
C220 0.0565(13) 0.0387(11) 0.0334(10) 0.0018(8) 0.0055(9) 0.0018(10)
C221 0.068(2) 0.065(2) 0.0441(13) 0.0037(12) 0.0030(11) 0.0224(14)
C222 0.0431(13) 0.099(2) 0.0359(12) 0.0024(13) 0.0029(10) 0.0084(13)
C223 0.0503(13) 0.074(2) 0.0294(10) -0.0046(10) 0.0078(9) -0.0179(12)
C224 0.0503(11) 0.0423(11) 0.0250(9) -0.0036(8) 0.0137(8) -0.0089(9)
C225 0.0323(9) 0.0277(9) 0.0344(9) 0.0009(7) 0.0143(7) 0.0077(7)
C226 0.0389(11) 0.0516(13) 0.0625(14) 0.0270(11) 0.0166(10) 0.0082(10)
C227 0.0534(14) 0.074(2) 0.077(2) 0.0467(15) 0.0154(13) 0.0183(13)
C228 0.0351(12) 0.086(2) 0.089(2) 0.040(2) 0.0067(12) 0.0183(12)
C229 0.0305(11) 0.083(2) 0.098(2) 0.040(2) 0.0222(12) 0.0114(11)
C230 0.0354(10) 0.0512(13) 0.0629(14) 0.0241(11) 0.0218(10) 0.0116(9)
C301 0.0193(7) 0.0251(8) 0.0232(8) 0.0003(6) 0.0051(6) 0.0000(6)
C302 0.0227(7) 0.0223(8) 0.0238(8) 0.0006(6) 0.0099(6) -0.0003(6)
C303 0.0218(8) 0.0306(9) 0.0305(9) 0.0050(7) 0.0077(7) 0.0036(6)
C304 0.0196(8) 0.0383(10) 0.0354(9) 0.0062(8) -0.0005(7) -0.0024(7)
C305 0.0223(8) 0.0284(9) 0.0336(9) 0.0016(7) 0.0051(7) -0.0028(6)
C306 0.0219(7) 0.0223(8) 0.0230(8) 0.0035(6) 0.0073(6) 0.0032(6)
C307 0.0302(10) 0.0397(11) 0.0440(11) 0.0158(9) 0.0030(9) 0.0046(8)
C308 0.0343(11) 0.0396(12) 0.0595(15) 0.0112(10) -0.0055(10) -0.0152(9)

loop_
_atom_site_label
_atom_site_type_symbol
_atom_site_fract_x
_atom_site_fract_y
_atom_site_fract_z
_atom_site_U_iso_or_equiv
_atom_site_thermal_displace_type
_atom_site_occupancy
_atom_site_calc_flag
_atom_site_refinement_flags
_atom_site_disorder_group
O101 O 0.11733(11) 0.84496(4) 0.54186(7) 0.0337(3) Uani 1 d . .
O102 O 0.18179(11) 0.81445(4) 0.44468(7) 0.0317(3) Uani 1 d . .
O201 O 0.14698(10) 0.92339(4) 0.46965(7) 0.0302(3) Uani 1 d . .
O202 O 0.18399(10) 0.89290(4) 0.36127(7) 0.0274(2) Uani 1 d . .
O103 O -0.16548(11) 0.81584(4) 0.49926(7) 0.0348(3) Uani 1 d . .
O104 O -0.01855(11) 0.75418(4) 0.30937(7) 0.0313(3) Uani 1 d . .
O203 O -0.02506(11) 0.90227(4) 0.18912(7) 0.0306(3) Uani 1 d . .
O204 O -0.13532(10) 0.96659(4) 0.39386(7) 0.0314(3) Uani 1 d . .
N101 N -0.10138(11) 0.78205(4) 0.40217(8) 0.0222(3) Uani 1 d . .
N201 N -0.08449(11) 0.93617(4) 0.28840(8) 0.0221(3) Uani 1 d . .
C101 C 0.15047(13) 0.80996(5) 0.50538(10) 0.0248(3) Uani 1 d . .
C102 C -0.11472(13) 0.78334(5) 0.48041(9) 0.0238(3) Uani 1 d . .
C103 C -0.03227(13) 0.74958(5) 0.37542(9) 0.0224(3) Uani 1 d . .
C104 C 0.2853(2) 0.76546(7) 0.61270(11) 0.0329(4) Uani 1 d . .
C105 C 0.03512(15) 0.66689(6) 0.38362(11) 0.0279(3) Uani 1 d . .
C106 C -0.1373(2) 0.73421(7) 0.59547(10) 0.0295(4) Uani 1 d . .
C107 C 0.15643(14) 0.76329(6) 0.54869(10) 0.0253(3) Uani 1 d . .
C108 C 0.14828(14) 0.72312(6) 0.48868(10) 0.0255(3) Uani 1 d . .
C109 C 0.02199(13) 0.70983(5) 0.43407(9) 0.0233(3) Uani 1 d . .
C110 C -0.05454(14) 0.70013(6) 0.48870(10) 0.0244(3) Uani 1 d . .
C111 C -0.06162(14) 0.74333(5) 0.53852(9) 0.0239(3) Uani 1 d . .
C112 C 0.06398(14) 0.75760(6) 0.59329(10) 0.0272(3) Uani 1 d . .
C113 C 0.31581(14) 0.72523(7) 0.67191(11) 0.0341(4) Uani 1 d . .
C114 C 0.3562(2) 0.68319(8) 0.65178(13) 0.0422(5) Uani 1 d . .
C115 C 0.3771(2) 0.64549(9) 0.7052(2) 0.0540(6) Uani 1 d . .
C116 C 0.3616(2) 0.65028(9) 0.78051(15) 0.0558(6) Uani 1 d . .
C117 C 0.3246(2) 0.69231(10) 0.80261(13) 0.0526(6) Uani 1 d . .
C118 C 0.3008(2) 0.72949(8) 0.74854(12) 0.0445(5) Uani 1 d . .
C119 C -0.07603(14) 0.64778(5) 0.32216(10) 0.0267(3) Uani 1 d . .
C120 C -0.1015(2) 0.65681(6) 0.23899(11) 0.0327(4) Uani 1 d . .
C121 C -0.2013(2) 0.63870(7) 0.18128(12) 0.0386(4) Uani 1 d . .
C122 C -0.2786(2) 0.61127(7) 0.20667(12) 0.0398(4) Uani 1 d . .
C123 C -0.2546(2) 0.60132(7) 0.28899(12) 0.0376(4) Uani 1 d . .
C124 C -0.1536(2) 0.61914(6) 0.34636(11) 0.0323(4) Uani 1 d . .
C125 C -0.26354(15) 0.71909(6) 0.55354(10) 0.0304(4) Uani 1 d . .
C126 C -0.3542(2) 0.75165(9) 0.52899(15) 0.0508(5) Uani 1 d . .
C127 C -0.4700(2) 0.73831(13) 0.4917(2) 0.0691(8) Uani 1 d . .
C128 C -0.4979(2) 0.69216(13) 0.4776(2) 0.0709(9) Uani 1 d . .
C129 C -0.4106(2) 0.65928(11) 0.5019(2) 0.0658(7) Uani 1 d . .
C130 C -0.2935(2) 0.67253(8) 0.54040(14) 0.0458(5) Uani 1 d . .
C201 C 0.16952(13) 0.92806(5) 0.40543(9) 0.0219(3) Uani 1 d . .
C202 C -0.08403(13) 0.97210(5) 0.34419(9) 0.0223(3) Uani 1 d . .
C203 C -0.02254(13) 0.93633(5) 0.23086(9) 0.0231(3) Uani 1 d . .
C204 C 0.32056(14) 0.98871(6) 0.42702(11) 0.0266(3) Uani 1 d . .
C205 C 0.0445(2) 0.98553(6) 0.13478(10) 0.0285(4) Uani 1 d . .
C206 C -0.07286(15) 1.05819(6) 0.36795(11) 0.0274(3) Uani 1 d . .
C207 C 0.19045(13) 0.97578(5) 0.37435(9) 0.0215(3) Uani 1 d . .
C208 C 0.17471(14) 0.97675(6) 0.28177(10) 0.0240(3) Uani 1 d . .
C209 C 0.04442(13) 0.98064(5) 0.22465(9) 0.0231(3) Uani 1 d . .
C210 C -0.01505(14) 1.02228(5) 0.25039(10) 0.0237(3) Uani 1 d . .
C211 C -0.01619(13) 1.01627(5) 0.33824(9) 0.0226(3) Uani 1 d . .
C212 C 0.11216(14) 1.01272(6) 0.39655(10) 0.0235(3) Uani 1 d . .
C213 C 0.41949(13) 0.95574(6) 0.42731(10) 0.0279(3) Uani 1 d . .
C214 C 0.4496(2) 0.91889(7) 0.48242(11) 0.0369(4) Uani 1 d . .
C215 C 0.5453(2) 0.88976(8) 0.48454(14) 0.0498(6) Uani 1 d . .
C216 C 0.6111(2) 0.89787(9) 0.4339(2) 0.0603(7) Uani 1 d . .
C217 C 0.5820(2) 0.93469(9) 0.3791(2) 0.0549(6) Uani 1 d . .
C218 C 0.4867(2) 0.96288(7) 0.37587(13) 0.0396(4) Uani 1 d . .
C219 C -0.0758(2) 0.99345(6) 0.07243(10) 0.0305(4) Uani 1 d . .
C220 C -0.1205(2) 1.03828(7) 0.05461(12) 0.0449(5) Uani 1 d . .
C221 C -0.2317(2) 1.04620(10) -0.00066(15) 0.0626(7) Uani 1 d . .
C222 C -0.3007(2) 1.00925(11) -0.03964(14) 0.0617(7) Uani 1 d . .
C223 C -0.2573(2) 0.96446(9) -0.02369(12) 0.0523(6) Uani 1 d . .
C224 C -0.1457(2) 0.95672(7) 0.03138(11) 0.0388(4) Uani 1 d . .
C225 C -0.19334(15) 1.07342(6) 0.31402(11) 0.0306(4) Uani 1 d . .
C226 C -0.2037(2) 1.10720(8) 0.25511(14) 0.0509(6) Uani 1 d . .
C227 C -0.3131(2) 1.12361(10) 0.2075(2) 0.0692(8) Uani 1 d . .
C228 C -0.4144(2) 1.10586(11) 0.2171(2) 0.0729(8) Uani 1 d . .
C229 C -0.4058(2) 1.07258(10) 0.2763(2) 0.0700(8) Uani 1 d . .
C230 C -0.2961(2) 1.05637(8) 0.32402(15) 0.0484(5) Uani 1 d . .
C301 C -0.09950(13) 0.85964(5) 0.34554(10) 0.0229(3) Uani 1 d . .
C302 C -0.15159(13) 0.89431(5) 0.29059(9) 0.0223(3) Uani 1 d . .
C303 C -0.26449(14) 0.88889(6) 0.23509(10) 0.0278(3) Uani 1 d . .
C304 C -0.32038(15) 0.84641(6) 0.23520(11) 0.0333(4) Uani 1 d . .
C305 C -0.27036(14) 0.81029(6) 0.28898(10) 0.0290(4) Uani 1 d . .
C306 C -0.15846(13) 0.81821(5) 0.34455(9) 0.0224(3) Uani 1 d . .
C307 C -0.3234(2) 0.92713(8) 0.17646(14) 0.0400(5) Uani 1 d . .
C308 C -0.3341(2) 0.76483(8) 0.2861(2) 0.0492(6) Uani 1 d . .
H1 H 0.1247(21) 0.8721(9) 0.5154(15) 0.062(7) Uiso 1 d . .
H2 H 0.1816(21) 0.8655(9) 0.3899(14) 0.061(7) Uiso 1 d . .
H3 H 0.0730(15) 0.6418(6) 0.4248(11) 0.029(5) Uiso 1 d . .
H4 H 0.2160(15) 1.0057(6) 0.2701(10) 0.024(4) Uiso 1 d . .
H5 H -0.1366(17) 0.6906(6) 0.4535(11) 0.032(5) Uiso 1 d . .
H6 H 0.1966(14) 0.7302(6) 0.4526(10) 0.019(4) Uiso 1 d . .
H7 H 0.2138(15) 0.9487(6) 0.2638(10) 0.026(4) Uiso 1 d . .
H8 H -0.0951(16) 0.7094(7) 0.6343(11) 0.033(5) Uiso 1 d . .
H9 H 0.1804(15) 0.6952(6) 0.5222(11) 0.025(4) Uiso 1 d . .
H10 H 0.0895(15) 0.7321(6) 0.6341(11) 0.028(5) Uiso 1 d . .
H11 H -0.0962(17) 1.0256(6) 0.2141(11) 0.031(5) Uiso 1 d . .
H12 H -0.1368(16) 0.7616(7) 0.6274(11) 0.031(5) Uiso 1 d . .
H13 H 0.0582(15) 0.7862(6) 0.6224(11) 0.029(5) Uiso 1 d . .
H14 H 0.0278(15) 1.0520(6) 0.2458(10) 0.026(4) Uiso 1 d . .
H15 H -0.1365(17) 0.6104(7) 0.4059(12) 0.039(5) Uiso 1 d . .
H16 H 0.1110(14) 1.0079(6) 0.4533(11) 0.022(4) Uiso 1 d . .
H17 H 0.1492(16) 1.0431(7) 0.3940(11) 0.032(5) Uiso 1 d . .
H18 H -0.3951(19) 0.8415(7) 0.1968(12) 0.045(6) Uiso 1 d . .
H19 H 0.0982(17) 1.0122(7) 0.1338(12) 0.037(5) Uiso 1 d . .
H20 H -0.0204(15) 0.6745(6) 0.5264(11) 0.029(5) Uiso 1 d . .
H21 H 0.3406(18) 0.7665(7) 0.5812(12) 0.040(5) Uiso 1 d . .
H22 H -0.1129(17) 0.9245(7) 0.0450(12) 0.039(5) Uiso 1 d . .
H23 H -0.0183(16) 1.0845(6) 0.3721(10) 0.028(5) Uiso 1 d . .
H24 H 0.4669(17) 0.9889(7) 0.3374(13) 0.041(6) Uiso 1 d . .
H25 H -0.0477(17) 0.6759(7) 0.2210(12) 0.039(5) Uiso 1 d . .
H26 H 0.3347(16) 1.0197(7) 0.4066(11) 0.032(5) Uiso 1 d . .
H27 H 0.3186(15) 0.9920(6) 0.4840(12) 0.030(5) Uiso 1 d . .
H28 H -0.3070(19) 0.5809(8) 0.3106(13) 0.053(6) Uiso 1 d . .
H29 H 0.2939(16) 0.7957(7) 0.6452(11) 0.034(5) Uiso 1 d . .
H30 H -0.3241(21) 0.9554(9) 0.2053(15) 0.061(7) Uiso 1 d . .
H31 H 0.3716(20) 0.6797(8) 0.5987(14) 0.057(7) Uiso 1 d . .
H32 H -0.0224(17) 0.8641(6) 0.3834(11) 0.033(5) Uiso 1 d . .
H33 H -0.0749(16) 1.0505(6) 0.4239(12) 0.031(5) Uiso 1 d . .
H34 H 0.4017(18) 0.9139(7) 0.5206(13) 0.044(6) Uiso 1 d . .
H35 H 0.2738(18) 0.7600(8) 0.7652(13) 0.044(6) Uiso 1 d . .
H36 H -0.0692(19) 1.0642(8) 0.0816(13) 0.050(6) Uiso 1 d . .
H37 H -0.2145(18) 0.6452(7) 0.1239(13) 0.045(6) Uiso 1 d . .
H38 H -0.2918(19) 1.0339(8) 0.3644(13) 0.048(6) Uiso 1 d . .
H39 H -0.4055(23) 0.9204(9) 0.1463(15) 0.068(7) Uiso 1 d . .
H40 H 0.0823(15) 0.9574(6) 0.1213(10) 0.028(5) Uiso 1 d . .
H41 H -0.3486(20) 0.5984(8) 0.1664(13) 0.049(6) Uiso 1 d . .
H42 H -0.3067(21) 0.9375(9) -0.0525(15) 0.062(7) Uiso 1 d . .
H43 H 0.3998(24) 0.6157(10) 0.6875(16) 0.076(8) Uiso 1 d . .
H44 H -0.2851(24) 0.9362(9) 0.1364(17) 0.077(8) Uiso 1 d . .
H45 H -0.1320(23) 1.1215(9) 0.2485(15) 0.068(7) Uiso 1 d . .
H46 H -0.4095(28) 0.7660(10) 0.2465(19) 0.092(9) Uiso 1 d . .
H47 H 0.5592(23) 0.8655(9) 0.5195(16) 0.071(8) Uiso 1 d . .
H48 H 0.3781(21) 0.6232(9) 0.8188(15) 0.065(7) Uiso 1 d . .
H49 H -0.2339(22) 0.6507(9) 0.5574(15) 0.063(7) Uiso 1 d . .
H50 H 0.3147(22) 0.6982(9) 0.8529(16) 0.067(8) Uiso 1 d . .
H51 H -0.3346(22) 0.7855(9) 0.5364(15) 0.067(7) Uiso 1 d . .
H52 H -0.2627(26) 1.0771(11) -0.0123(17) 0.089(9) Uiso 1 d . .
H53 H -0.3754(24) 1.0135(9) -0.0778(17) 0.074(8) Uiso 1 d . .
H54 H 0.0932(16) 0.6759(6) 0.3551(11) 0.029(5) Uiso 1 d . .
H55 H -0.4239(25) 0.6257(10) 0.4953(17) 0.081(9) Uiso 1 d . .
H56 H -0.3432(26) 0.7583(10) 0.3375(19) 0.087(10) Uiso 1 d . .
H57 H 0.6200(23) 0.9416(9) 0.3446(15) 0.063(7) Uiso 1 d . .
H58 H 0.6767(26) 0.8803(10) 0.4323(17) 0.084(9) Uiso 1 d . .
H59 H -0.4904(26) 1.1171(10) 0.1855(17) 0.085(9) Uiso 1 d . .
H60 H -0.4794(27) 1.0603(10) 0.2849(17) 0.091(9) Uiso 1 d . .
H61 H -0.5818(25) 0.6821(10) 0.4497(17) 0.082(8) Uiso 1 d . .
H62 H -0.3166(24) 1.1479(10) 0.1675(17) 0.084(9) Uiso 1 d . .
H63 H -0.5300(29) 0.7617(11) 0.4735(19) 0.095(10) Uiso 1 d . .
H64 H -0.2892(29) 0.7388(12) 0.2760(19) 0.101(11) Uiso 1 d . .

loop_
_atom_type_symbol
_atom_type_description
_atom_type_scat_dispersion_real
_atom_type_scat_dispersion_imag
_atom_type_scat_source
C C 0.0033 0.0016 'International Tables Vol C Tables 4.2.6.8 and 6.1.1.4'
H H 0.0000 0.0000 'International Tables Vol C Tables 4.2.6.8 and 6.1.1.4'
N N 0.0061 0.0033 'International Tables Vol C Tables 4.2.6.8 and 6.1.1.4'
O O 0.0106 0.0060 'International Tables Vol C Tables 4.2.6.8 and 6.1.1.4'

loop_
_geom_angle_atom_site_label_1
_geom_angle_atom_site_label_2
_geom_angle_atom_site_label_3
_geom_angle
_geom_angle_site_symmetry_1
_geom_angle_site_symmetry_3
_geom_angle_publ_flag
C101 O101 O201 108.86(10) . . ?
C101 O102 O202 127.19(11) . . ?
C201 O201 O101 128.04(10) . . ?
C201 O202 O102 108.32(10) . . ?
C102 N101 C103 125.70(13) . . ?
C102 N101 C306 117.73(12) . . ?
C103 N101 C306 116.51(12) . . ?
C202 N201 C203 125.88(13) . . ?
C202 N201 C302 118.25(12) . . ?
C203 N201 C302 115.85(12) . . ?
O102 C101 O101 123.21(15) . . ?
O102 C101 C107 122.06(14) . . ?
O101 C101 C107 114.56(14) . . ?
O103 C102 N101 119.64(14) . . ?
O103 C102 C111 123.04(14) . . ?
N101 C102 C111 117.31(13) . . ?
O104 C103 N101 120.07(14) . . ?
O104 C103 C109 123.36(14) . . ?
N101 C103 C109 116.57(13) . . ?
C113 C104 C107 114.36(14) . . ?
C119 C105 C109 117.44(13) . . ?
C125 C106 C111 115.95(14) . . ?
C101 C107 C108 110.55(13) . . ?
C101 C107 C112 114.05(13) . . ?
C108 C107 C112 110.72(13) . . ?
C101 C107 C104 100.94(12) . . ?
C108 C107 C104 109.81(14) . . ?
C112 C107 C104 110.35(13) . . ?
C107 C108 C109 115.90(13) . . ?
C103 C109 C110 109.45(12) . . ?
C103 C109 C105 108.91(13) . . ?
C110 C109 C105 112.71(13) . . ?
C103 C109 C108 110.05(12) . . ?
C110 C109 C108 109.06(13) . . ?
C105 C109 C108 106.61(12) . . ?
C111 C110 C109 110.29(13) . . ?
C102 C111 C110 109.35(13) . . ?
C102 C111 C112 108.60(13) . . ?
C110 C111 C112 110.01(13) . . ?
C102 C111 C106 109.79(13) . . ?
C110 C111 C106 111.35(13) . . ?
C112 C111 C106 107.69(13) . . ?
C107 C112 C111 115.54(13) . . ?
C114 C113 C118 118.2(2) . . ?
C114 C113 C104 121.9(2) . . ?
C118 C113 C104 119.8(2) . . ?
C113 C114 C115 121.2(2) . . ?
C116 C115 C114 119.8(2) . . ?
C115 C116 C117 119.9(2) . . ?
C116 C117 C118 120.3(2) . . ?
C117 C118 C113 120.5(2) . . ?
C120 C119 C124 117.9(2) . . ?
C120 C119 C105 120.6(2) . . ?
C124 C119 C105 121.4(2) . . ?
C121 C120 C119 121.7(2) . . ?
C122 C121 C120 119.6(2) . . ?
C123 C122 C121 119.9(2) . . ?
C122 C123 C124 120.1(2) . . ?
C123 C124 C119 120.8(2) . . ?
C130 C125 C126 117.8(2) . . ?
C130 C125 C106 121.4(2) . . ?
C126 C125 C106 120.8(2) . . ?
C127 C126 C125 121.4(2) . . ?
C128 C127 C126 120.2(3) . . ?
C129 C128 C127 119.7(2) . . ?
C128 C129 C130 120.3(3) . . ?
C125 C130 C129 120.6(2) . . ?
O201 C201 O202 123.09(14) . . ?
O201 C201 C207 121.57(13) . . ?
O202 C201 C207 115.23(13) . . ?
O204 C202 N201 119.48(14) . . ?
O204 C202 C211 123.63(14) . . ?
N201 C202 C211 116.88(12) . . ?
O203 C203 N201 119.63(14) . . ?
O203 C203 C209 123.37(14) . . ?
N201 C203 C209 117.00(13) . . ?
C213 C204 C207 118.63(13) . . ?
C219 C205 C209 114.86(14) . . ?
C225 C206 C211 117.00(14) . . ?
C201 C207 C212 110.80(12) . . ?
C201 C207 C208 113.53(12) . . ?
C212 C207 C208 111.02(12) . . ?
C201 C207 C204 104.61(12) . . ?
C212 C207 C204 104.97(12) . . ?
C208 C207 C204 111.42(12) . . ?
C207 C208 C209 115.03(12) . . ?
C203 C209 C210 109.48(12) . . ?
C203 C209 C205 108.13(13) . . ?
C210 C209 C205 111.38(13) . . ?
C203 C209 C208 109.59(12) . . ?
C210 C209 C208 109.58(13) . . ?
C205 C209 C208 108.64(12) . . ?
C211 C210 C209 110.45(12) . . ?
C210 C211 C202 109.39(13) . . ?
C210 C211 C212 109.44(12) . . ?
C202 C211 C212 109.77(12) . . ?
C210 C211 C206 112.42(13) . . ?
C202 C211 C206 109.30(12) . . ?
C212 C211 C206 106.47(13) . . ?
C207 C212 C211 115.97(13) . . ?
C218 C213 C214 118.2(2) . . ?
C218 C213 C204 120.9(2) . . ?
C214 C213 C204 120.8(2) . . ?
C213 C214 C215 120.2(2) . . ?
C216 C215 C214 120.5(2) . . ?
C215 C216 C217 119.6(2) . . ?
C218 C217 C216 120.0(2) . . ?
C217 C218 C213 121.5(2) . . ?
C224 C219 C220 117.8(2) . . ?
C224 C219 C205 121.8(2) . . ?
C220 C219 C205 120.4(2) . . ?
C221 C220 C219 121.3(2) . . ?
C222 C221 C220 120.0(2) . . ?
C221 C222 C223 119.5(2) . . ?
C222 C223 C224 120.2(2) . . ?
C223 C224 C219 121.0(2) . . ?
C230 C225 C226 117.7(2) . . ?
C230 C225 C206 122.0(2) . . ?
C226 C225 C206 120.2(2) . . ?
C225 C226 C227 121.5(2) . . ?
C228 C227 C226 120.1(2) . . ?
C227 C228 C229 119.2(2) . . ?
C228 C229 C230 120.4(2) . . ?
C225 C230 C229 121.0(2) . . ?
C302 C301 C306 119.92(14) . . ?
C301 C302 C303 121.16(14) . . ?
C301 C302 N201 119.03(13) . . ?
C303 C302 N201 119.75(14) . . ?
C302 C303 C304 117.19(15) . . ?
C302 C303 C307 121.5(2) . . ?
C304 C303 C307 121.3(2) . . ?
C303 C304 C305 123.4(2) . . ?
C306 C305 C304 116.71(15) . . ?
C306 C305 C308 121.9(2) . . ?
C304 C305 C308 121.4(2) . . ?
C301 C306 C305 121.53(14) . . ?
C301 C306 N101 118.97(13) . . ?
C305 C306 N101 119.50(14) . . ?

loop_
_geom_bond_atom_site_label_1
_geom_bond_atom_site_label_2
_geom_bond_distance
_geom_bond_site_symmetry_2
_geom_bond_publ_flag
O101 C101 1.311(2) . ?
O101 O201 2.651(2) . ?
O102 C101 1.222(2) . ?
O102 O202 2.678(2) . ?
O201 C201 1.224(2) . ?
O202 C201 1.308(2) . ?
O103 C102 1.212(2) . ?
O104 C103 1.205(2) . ?
O203 C203 1.209(2) . ?
O204 C202 1.208(2) . ?
N101 C102 1.405(2) . ?
N101 C103 1.415(2) . ?
N101 C306 1.449(2) . ?
N201 C202 1.409(2) . ?
N201 C203 1.410(2) . ?
N201 C302 1.452(2) . ?
C101 C107 1.525(2) . ?
C102 C111 1.524(2) . ?
C103 C109 1.526(2) . ?
C104 C113 1.507(2) . ?
C104 C107 1.582(2) . ?
C105 C119 1.512(2) . ?
C105 C109 1.545(2) . ?
C106 C125 1.511(2) . ?
C106 C111 1.550(2) . ?
C107 C108 1.531(2) . ?
C107 C112 1.538(2) . ?
C108 C109 1.548(2) . ?
C109 C110 1.528(2) . ?
C110 C111 1.526(2) . ?
C111 C112 1.550(2) . ?
C113 C114 1.385(3) . ?
C113 C118 1.391(3) . ?
C114 C115 1.392(3) . ?
C115 C116 1.371(3) . ?
C116 C117 1.381(4) . ?
C117 C118 1.386(3) . ?
C119 C120 1.390(2) . ?
C119 C124 1.396(2) . ?
C120 C121 1.386(3) . ?
C121 C122 1.385(3) . ?
C122 C123 1.383(3) . ?
C123 C124 1.390(3) . ?
C125 C130 1.385(3) . ?
C125 C126 1.390(3) . ?
C126 C127 1.378(3) . ?
C127 C128 1.370(4) . ?
C128 C129 1.369(4) . ?
C129 C130 1.395(3) . ?
C201 C207 1.521(2) . ?
C202 C211 1.526(2) . ?
C203 C209 1.525(2) . ?
C204 C213 1.511(2) . ?
C204 C207 1.572(2) . ?
C205 C219 1.511(2) . ?
C205 C209 1.553(2) . ?
C206 C225 1.506(2) . ?
C206 C211 1.546(2) . ?
C207 C212 1.540(2) . ?
C207 C208 1.544(2) . ?
C208 C209 1.556(2) . ?
C209 C210 1.527(2) . ?
C210 C211 1.526(2) . ?
C211 C212 1.543(2) . ?
C213 C218 1.385(3) . ?
C213 C214 1.391(3) . ?
C214 C215 1.405(3) . ?
C215 C216 1.364(4) . ?
C216 C217 1.387(4) . ?
C217 C218 1.381(3) . ?
C219 C224 1.391(3) . ?
C219 C220 1.391(3) . ?
C220 C221 1.383(3) . ?
C221 C222 1.380(4) . ?
C222 C223 1.382(4) . ?
C223 C224 1.385(3) . ?
C225 C230 1.379(3) . ?
C225 C226 1.381(3) . ?
C226 C227 1.384(3) . ?
C227 C228 1.369(4) . ?
C228 C229 1.377(4) . ?
C229 C230 1.386(3) . ?
C301 C302 1.378(2) . ?
C301 C306 1.380(2) . ?
C302 C303 1.389(2) . ?
C303 C304 1.391(2) . ?
C303 C307 1.506(2) . ?
C304 C305 1.393(2) . ?
C305 C306 1.391(2) . ?
C305 C308 1.504(3) . ?
